data_7055013
loop_
_publ_author_name
'Baishya, Ashim'
'Peddarao, Thota'
'Barman, Milan Kumar'
'Nembenna, Sharanappa'

_publ_section_title
;
 Catalyst free C--N bond formation by the reaction of amines with
 diimides: Bulky guanidines
;
_journal_name_full 'New J. Chem.'
_journal_paper_doi 10.1039/C5NJ01612F
_journal_year 2015
_chemical_formula_sum 'C38 H46 N6'
_chemical_formula_weight 586.81
_chemical_name_systematic
; 
 ? 
;
_space_group_IT_number 15
_symmetry_cell_setting monoclinic
_symmetry_space_group_name_Hall '-C 2yc'
_symmetry_space_group_name_H-M 'C 1 2/c 1'
_atom_sites_solution_hydrogens geom
_atom_sites_solution_primary direct
_atom_sites_solution_secondary difmap
_audit_creation_method SHELXL-97
_audit_update_record
;
2015-05-13 deposited with the CCDC.
2015-07-23 downloaded from the CCDC.
;
_cell_angle_alpha 90.00
_cell_angle_beta 113.869(4)
_cell_angle_gamma 90.00
_cell_formula_units_Z 4
_cell_length_a 18.0078(7)
_cell_length_b 13.9272(7)
_cell_length_c 15.5355(7)
_cell_measurement_reflns_used 3249
_cell_measurement_temperature 296(2)
_cell_measurement_theta_max 22.24
_cell_measurement_theta_min 2.68
_cell_volume 3563.0(3)
_computing_cell_refinement 'Bruker SAINT'
_computing_data_collection 'Bruker APEX2'
_computing_data_reduction 'Bruker SAINT'
_computing_molecular_graphics 'Bruker SHELXTL'
_computing_publication_material 'Bruker SHELXTL'
_computing_structure_refinement 'SHELXL-97 (Sheldrick, 2008)'
_computing_structure_solution 'SHELXS-97 (Sheldrick, 2008)'
_diffrn_ambient_temperature 296(2)
_diffrn_measured_fraction_theta_full 0.997
_diffrn_measured_fraction_theta_max 0.997
_diffrn_measurement_device_type 'Bruker APEX-II CCD'
_diffrn_measurement_method '\f and \w scans'
_diffrn_radiation_monochromator graphite
_diffrn_radiation_source 'fine-focus sealed tube'
_diffrn_radiation_type MoK\a
_diffrn_radiation_wavelength 0.71073
_diffrn_reflns_av_R_equivalents 0.0542
_diffrn_reflns_av_sigmaI/netI 0.0335
_diffrn_reflns_limit_h_max 23
_diffrn_reflns_limit_h_min -23
_diffrn_reflns_limit_k_max 18
_diffrn_reflns_limit_k_min -18
_diffrn_reflns_limit_l_max 20
_diffrn_reflns_limit_l_min -18
_diffrn_reflns_number 25181
_diffrn_reflns_theta_full 27.76
_diffrn_reflns_theta_max 27.76
_diffrn_reflns_theta_min 2.68
_exptl_absorpt_coefficient_mu 0.065
_exptl_absorpt_correction_T_max 0.7456
_exptl_absorpt_correction_T_min 0.7002
_exptl_absorpt_correction_type empirical
_exptl_absorpt_process_details sadabs
_exptl_crystal_colour colorless
_exptl_crystal_density_diffrn 1.094
_exptl_crystal_density_method 'not measured'
_exptl_crystal_description block
_exptl_crystal_F_000 1264
_exptl_crystal_size_max 0.22
_exptl_crystal_size_mid 0.16
_exptl_crystal_size_min 0.10
_refine_diff_density_max 0.156
_refine_diff_density_min -0.179
_refine_diff_density_rms 0.035
_refine_ls_extinction_method none
_refine_ls_goodness_of_fit_ref 1.039
_refine_ls_hydrogen_treatment mixed
_refine_ls_matrix_type full
_refine_ls_number_parameters 203
_refine_ls_number_reflns 4188
_refine_ls_number_restraints 6
_refine_ls_restrained_S_all 1.051
_refine_ls_R_factor_all 0.0885
_refine_ls_R_factor_gt 0.0513
_refine_ls_shift/su_max 0.000
_refine_ls_shift/su_mean 0.000
_refine_ls_structure_factor_coef Fsqd
_refine_ls_weighting_details 'calc w=1/[\s^2^(Fo^2^)+(0.0723P)^2^+0.5100P] where P=(Fo^2^+2Fc^2^)/3'
_refine_ls_weighting_scheme calc
_refine_ls_wR_factor_gt 0.1291
_refine_ls_wR_factor_ref 0.1504
_reflns_number_gt 2578
_reflns_number_total 4188
_reflns_threshold_expression >2sigma(I)
_cod_data_source_file c5nj01612f2.cif
_cod_data_source_block sn_315_2r_xx
_cod_depositor_comments
;
The following automatic conversions were performed:

'_symmetry_cell_setting' value 'Monoclinic' changed to 'monoclinic'
according to
/usr/data/users/saulius/crontab/automatic-downloads/rss-feeds/RSC/lib/dictionaries/cif_core.dic
dictionary named 'cif_core.dic' version 2.4.2 from 2011-04-26.

Automatic conversion script
Id: cif_fix_values 3271 2015-04-21 07:52:19Z andrius 
;
_cod_original_sg_symbol_H-M 'C2/c  '
_cod_database_code 7055013

loop_
_symmetry_equiv_pos_as_xyz
'x, y, z'
'-x, y, -z+1/2'
'x+1/2, y+1/2, z'
'-x+1/2, y+1/2, -z+1/2'
'-x, -y, -z'
'x, -y, z-1/2'
'-x+1/2, -y+1/2, -z'
'x+1/2, -y+1/2, z-1/2'

loop_
_atom_site_label
_atom_site_type_symbol
_atom_site_fract_x
_atom_site_fract_y
_atom_site_fract_z
_atom_site_U_iso_or_equiv
_atom_site_adp_type
_atom_site_occupancy
_atom_site_symmetry_multiplicity
_atom_site_calc_flag
_atom_site_refinement_flags
C2 C 0.14091(8) 0.09182(11) 0.12272(10) 0.0421(3) Uani 1 1 d .
C4 C 0.05328(9) -0.04760(11) 0.08409(11) 0.0480(4) Uani 1 1 d .
H4A H 0.0264 -0.0363 0.1261 0.058 Uiso 1 1 calc R
H4B H 0.1018 -0.0853 0.1175 0.058 Uiso 1 1 calc R
C5 C 0.00273(8) 0.10135(11) 0.00208(11) 0.0460(4) Uani 1 1 d .
H5A H 0.0187 0.1616 -0.0168 0.055 Uiso 1 1 calc R
H5B H -0.0255 0.1157 0.0421 0.055 Uiso 1 1 calc R
C7 C 0.20940(12) 0.01799(13) -0.02360(14) 0.0678(5) Uani 1 1 d .
H7A H 0.1674 -0.0253 -0.0253 0.102 Uiso 1 1 calc R
H7B H 0.2484 0.0253 0.0402 0.102 Uiso 1 1 calc R
H7C H 0.2359 -0.0073 -0.0614 0.102 Uiso 1 1 calc R
C8 C 0.11294(11) 0.34971(13) 0.01746(14) 0.0665(5) Uani 1 1 d .
H8A H 0.0749 0.3257 0.0412 0.100 Uiso 1 1 calc R
H8B H 0.0911 0.4063 -0.0195 0.100 Uiso 1 1 calc R
H8C H 0.1631 0.3653 0.0692 0.100 Uiso 1 1 calc R
C9 C 0.14147(17) 0.22696(19) 0.30160(18) 0.1042(8) Uani 1 1 d U
H9A H 0.1206 0.2509 0.2383 0.156 Uiso 1 1 calc R
H9B H 0.1438 0.2783 0.3439 0.156 Uiso 1 1 calc R
H9C H 0.1065 0.1772 0.3063 0.156 Uiso 1 1 calc R
C10 C 0.32611(14) -0.01699(18) 0.25420(16) 0.0883(7) Uani 1 1 d .
H10A H 0.2862 -0.0651 0.2487 0.132 Uiso 1 1 calc R
H10B H 0.3795 -0.0427 0.2886 0.132 Uiso 1 1 calc R
H10C H 0.3207 0.0021 0.1926 0.132 Uiso 1 1 calc R
C21 C 0.17284(9) 0.11382(12) -0.06163(11) 0.0502(4) Uani 1 1 d .
C22 C 0.15754(8) 0.18408(11) -0.00681(10) 0.0428(3) Uani 1 1 d .
C23 C 0.12801(9) 0.27449(11) -0.04279(11) 0.0495(4) Uani 1 1 d .
C24 C 0.11203(11) 0.29301(14) -0.13669(13) 0.0653(5) Uani 1 1 d .
H24 H 0.0927 0.3531 -0.1620 0.078 Uiso 1 1 calc R
C25 C 0.12438(12) 0.22397(17) -0.19238(13) 0.0749(6) Uani 1 1 d .
H25 H 0.1125 0.2371 -0.2553 0.090 Uiso 1 1 calc R
C26 C 0.15419(11) 0.13569(15) -0.15566(13) 0.0656(5) Uani 1 1 d .
H26 H 0.1621 0.0894 -0.1943 0.079 Uiso 1 1 calc R
C27 C 0.23667(11) 0.10904(13) 0.27827(11) 0.0602(5) Uani 1 1 d .
C28 C 0.22448(14) 0.18746(15) 0.32686(13) 0.0775(6) Uani 1 1 d .
C29 C 0.2920(2) 0.22481(18) 0.40277(15) 0.0991(8) Uani 1 1 d .
H29 H 0.2857 0.2780 0.4354 0.119 Uiso 1 1 calc R
C30 C 0.36687(19) 0.1836(2) 0.42899(17) 0.1068(10) Uani 1 1 d .
H30 H 0.4109 0.2085 0.4798 0.128 Uiso 1 1 calc R
C31 C 0.37742(14) 0.1069(2) 0.38163(16) 0.0933(8) Uani 1 1 d .
H31 H 0.4288 0.0797 0.4010 0.112 Uiso 1 1 calc R
C32 C 0.31362(11) 0.06776(15) 0.30490(12) 0.0697(6) Uani 1 1 d .
N4 N 0.07520(7) 0.04395(8) 0.05463(8) 0.0423(3) Uani 1 1 d .
N5 N 0.17250(7) 0.16548(9) 0.08958(8) 0.0469(3) Uani 1 1 d .
H5 H 0.2046 0.2045 0.1308 0.056 Uiso 1 1 calc R
N6 N 0.16800(8) 0.06463(10) 0.20822(9) 0.0565(4) Uani 1 1 d .

loop_
_atom_site_aniso_label
_atom_site_aniso_U_11
_atom_site_aniso_U_22
_atom_site_aniso_U_33
_atom_site_aniso_U_23
_atom_site_aniso_U_13
_atom_site_aniso_U_12
C2 0.0415(7) 0.0422(8) 0.0398(8) -0.0014(6) 0.0137(6) -0.0059(6)
C4 0.0445(8) 0.0444(9) 0.0478(9) 0.0061(7) 0.0111(7) -0.0063(6)
C5 0.0418(7) 0.0400(8) 0.0517(9) 0.0030(7) 0.0142(7) -0.0034(6)
C7 0.0786(12) 0.0605(11) 0.0735(12) -0.0019(9) 0.0402(10) 0.0049(9)
C8 0.0670(11) 0.0520(10) 0.0776(13) -0.0013(9) 0.0264(10) -0.0041(8)
C9 0.136(2) 0.0881(16) 0.0926(16) -0.0102(13) 0.0502(15) -0.0006(15)
C10 0.0766(14) 0.1007(18) 0.0763(14) 0.0153(13) 0.0194(11) 0.0011(12)
C21 0.0510(8) 0.0558(10) 0.0460(9) -0.0031(7) 0.0220(7) -0.0082(7)
C22 0.0408(7) 0.0473(9) 0.0382(8) -0.0014(6) 0.0137(6) -0.0121(6)
C23 0.0474(8) 0.0465(9) 0.0511(9) 0.0018(7) 0.0165(7) -0.0108(7)
C24 0.0699(11) 0.0617(11) 0.0564(11) 0.0146(9) 0.0174(9) -0.0097(9)
C25 0.0868(13) 0.0909(16) 0.0440(10) 0.0055(10) 0.0232(9) -0.0156(12)
C26 0.0756(12) 0.0777(13) 0.0485(10) -0.0087(9) 0.0302(9) -0.0107(10)
C27 0.0729(11) 0.0606(11) 0.0365(8) 0.0059(8) 0.0110(8) -0.0259(9)
C28 0.1078(16) 0.0662(13) 0.0514(11) 0.0008(10) 0.0249(11) -0.0244(12)
C29 0.149(2) 0.0799(16) 0.0566(13) -0.0104(11) 0.0298(15) -0.0465(17)
C30 0.115(2) 0.110(2) 0.0616(14) 0.0038(15) 0.0010(14) -0.0619(18)
C31 0.0792(14) 0.1085(19) 0.0632(13) 0.0171(14) -0.0013(11) -0.0355(13)
C32 0.0648(11) 0.0799(14) 0.0484(10) 0.0166(9) 0.0064(9) -0.0240(10)
N4 0.0393(6) 0.0401(7) 0.0406(7) 0.0037(5) 0.0091(5) -0.0058(5)
N5 0.0526(7) 0.0482(7) 0.0361(7) -0.0038(5) 0.0139(6) -0.0170(6)
N6 0.0605(8) 0.0590(9) 0.0408(8) 0.0045(6) 0.0112(6) -0.0191(7)

loop_
_atom_type_symbol
_atom_type_description
_atom_type_scat_dispersion_real
_atom_type_scat_dispersion_imag
_atom_type_scat_source
C C 0.0033 0.0016 'International Tables Vol C Tables 4.2.6.8 and 6.1.1.4'
H H 0.0000 0.0000 'International Tables Vol C Tables 4.2.6.8 and 6.1.1.4'
N N 0.0061 0.0033 'International Tables Vol C Tables 4.2.6.8 and 6.1.1.4'

loop_
_geom_angle_atom_site_label_1
_geom_angle_atom_site_label_2
_geom_angle_atom_site_label_3
_geom_angle
_geom_angle_site_symmetry_3
N6 C2 N5 124.92(13) .
N6 C2 N4 119.84(13) .
N5 C2 N4 115.23(12) .
N4 C4 C5 108.86(12) 5
N4 C5 C4 110.39(12) 5
C26 C21 C22 117.58(16) .
C26 C21 C7 119.25(16) .
C22 C21 C7 123.16(14) .
C23 C22 C21 121.75(14) .
C23 C22 N5 117.54(13) .
C21 C22 N5 120.70(14) .
C24 C23 C22 118.13(16) .
C24 C23 C8 120.75(16) .
C22 C23 C8 121.11(14) .
C25 C24 C23 120.94(17) .
C26 C25 C24 120.20(17) .
C25 C26 C21 121.34(17) .
C28 C27 C32 121.05(17) .
C28 C27 N6 118.56(18) .
C32 C27 N6 119.99(18) .
C27 C28 C29 118.1(2) .
C27 C28 C9 120.53(19) .
C29 C28 C9 121.3(2) .
C30 C29 C28 120.6(3) .
C31 C30 C29 120.5(2) .
C30 C31 C32 121.8(3) .
C31 C32 C27 117.9(2) .
C31 C32 C10 121.1(2) .
C27 C32 C10 120.92(17) .
C2 N4 C4 115.64(11) .
C2 N4 C5 116.88(12) .
C4 N4 C5 110.97(11) .
C2 N5 C22 126.62(12) .
C2 N6 C27 121.23(13) .

loop_
_geom_bond_atom_site_label_1
_geom_bond_atom_site_label_2
_geom_bond_distance
_geom_bond_site_symmetry_2
C2 N6 1.2734(18) .
C2 N5 1.3705(18) .
C2 N4 1.3966(18) .
C4 N4 1.4618(18) .
C4 C5 1.509(2) 5
C5 N4 1.4651(18) .
C5 C4 1.509(2) 5
C7 C21 1.500(2) .
C8 C23 1.501(2) .
C9 C28 1.489(3) .
C10 C32 1.486(3) .
C21 C26 1.394(2) .
C21 C22 1.396(2) .
C22 C23 1.393(2) .
C22 N5 1.4336(19) .
C23 C24 1.392(2) .
C24 C25 1.371(3) .
C25 C26 1.370(3) .
C27 C28 1.395(3) .
C27 C32 1.399(3) .
C27 N6 1.417(2) .
C28 C29 1.407(3) .
C29 C30 1.367(4) .
C30 C31 1.353(4) .
C31 C32 1.389(3) .
